data_1506241
loop_
_publ_author_name
'Li, Pixu'
'Forbeck, Erin M.'
'Evans, Cory D.'
'Joulli\'e, Madeleine M'

_publ_section_title
;
 Trisubstituted aziridine ring-opening by phenol derivatives: stereo- and
 regioselective formation of chiral tertiary alkyl-aryl ethers.
;
_journal_issue 22
_journal_name_full 'Organic letters'
_journal_page_first 5105
_journal_page_last 5107
_journal_paper_doi 10.1021/ol062010w
_journal_volume 8
_journal_year 2006
_chemical_formula_sum 'C25 H28 Cl2 N2 O8 S'
_chemical_formula_weight 587.45
_space_group_IT_number 4
_symmetry_cell_setting monoclinic
_symmetry_Int_Tables_number 4
_symmetry_space_group_name_Hall 'P 2yb'
_symmetry_space_group_name_H-M 'P 1 21 1'
_atom_sites_solution_hydrogens geom
_atom_sites_solution_primary direct
_audit_creation_method SHELXL-97
_cell_angle_alpha 90.00
_cell_angle_beta 100.76(3)
_cell_angle_gamma 90.00
_cell_formula_units_Z 2
_cell_length_a 12.29(3)
_cell_length_b 9.62(2)
_cell_length_c 12.49(3)
_cell_measurement_temperature 143(1)
_cell_volume 1451(6)
_computing_data_collection 'CrystalClear (Rigaku, 1999)'
_computing_data_reduction 'CrystalClear (Rigaku, 1999)'
_computing_structure_refinement 'SHELXL-97 (Sheldrick, 1997)'
_computing_structure_solution 'SIR97 (Altomare, 1999)'
_diffrn_ambient_temperature 143(1)
_diffrn_measured_fraction_theta_full 0.986
_diffrn_measured_fraction_theta_max 0.986
_diffrn_measurement_device 'CCD Area Detector'
_diffrn_measurement_device_type 'Rigaku Mercury'
_diffrn_measurement_method 'phi and omega rotations'
_diffrn_radiation_monochromator graphite
_diffrn_radiation_source 'rotating anode'
_diffrn_radiation_type MoK\a
_diffrn_radiation_wavelength 0.71069
_diffrn_reflns_av_R_equivalents 0.0500
_diffrn_reflns_av_sigmaI/netI 0.1129
_diffrn_reflns_limit_h_max 14
_diffrn_reflns_limit_h_min -14
_diffrn_reflns_limit_k_max 11
_diffrn_reflns_limit_k_min -10
_diffrn_reflns_limit_l_max 13
_diffrn_reflns_limit_l_min -15
_diffrn_reflns_number 7942
_diffrn_reflns_theta_full 25.35
_diffrn_reflns_theta_max 25.35
_diffrn_reflns_theta_min 2.58
_exptl_absorpt_coefficient_mu 0.343
_exptl_absorpt_correction_T_max 1.0000
_exptl_absorpt_correction_T_min 0.5717
_exptl_absorpt_correction_type multi-scan
_exptl_crystal_density_diffrn 1.344
_exptl_crystal_density_method 'not measured'
_exptl_crystal_F_000 612
_exptl_crystal_size_max 0.45
_exptl_crystal_size_mid 0.08
_exptl_crystal_size_min 0.02
_refine_diff_density_max 0.378
_refine_diff_density_min -0.426
_refine_diff_density_rms 0.091
_refine_ls_abs_structure_details 'Flack H D (1983), Acta Cryst. A39, 876-881'
_refine_ls_abs_structure_Flack -0.03(14)
_refine_ls_extinction_method none
_refine_ls_goodness_of_fit_ref 0.967
_refine_ls_hydrogen_treatment constr
_refine_ls_matrix_type full
_refine_ls_number_parameters 348
_refine_ls_number_reflns 4473
_refine_ls_number_restraints 1
_refine_ls_restrained_S_all 0.967
_refine_ls_R_factor_all 0.0921
_refine_ls_R_factor_gt 0.0597
_refine_ls_shift/su_max 0.741
_refine_ls_shift/su_mean 0.018
_refine_ls_structure_factor_coef Fsqd
_refine_ls_weighting_details 'calc w=1/[\s^2^(Fo^2^)+(0.1003P)^2^+0.0000P] where P=(Fo^2^+2Fc^2^)/3'
_refine_ls_weighting_scheme calc
_refine_ls_wR_factor_gt 0.1435
_refine_ls_wR_factor_ref 0.2006
_reflns_number_gt 2733
_reflns_number_total 4473
_reflns_threshold_expression >2sigma(I)
_cod_data_source_file ol062010wsi20060814_032657.cif
_cod_data_source_block shelxl
_cod_depositor_comments
;
The following automatic conversions were performed:
'_atom_site_symetry_multiplicity' tag replaced with
'_atom_site_symmetry_multiplicity'.

Automatic conversion script
Id: cif_correct_tags 1440 2010-10-19 06:21:57Z saulius 
;
_cod_original_cell_volume 1451(7)
_cod_original_sg_symbol_H-M 'P 21     '
_cod_database_code 1506241

loop_
_symmetry_equiv_pos_as_xyz
'x, y, z'
'-x, y+1/2, -z'

loop_
_atom_site_label
_atom_site_type_symbol
_atom_site_fract_x
_atom_site_fract_y
_atom_site_fract_z
_atom_site_U_iso_or_equiv
_atom_site_adp_type
_atom_site_occupancy
_atom_site_symmetry_multiplicity
_atom_site_calc_flag
_atom_site_refinement_flags
S1 S 0.22266(12) 0.66951(16) 0.42098(12) 0.0381(4) Uani 1 1 d .
C1 C 0.6715(6) 0.7301(7) 0.2582(5) 0.0432(17) Uani 1 1 d .
C2 C 0.6554(6) 0.7380(7) 0.1475(5) 0.0415(16) Uani 1 1 d .
H2 H 0.5857 0.7167 0.1077 0.055 Uiso 1 1 calc R
C3 C 0.7379(6) 0.7761(7) 0.0916(5) 0.0452(17) Uani 1 1 d .
C4 C 0.8435(7) 0.8052(8) 0.1503(6) 0.057(2) Uani 1 1 d .
H4 H 0.9001 0.8321 0.1146 0.075 Uiso 1 1 calc R
C5 C 0.8628(6) 0.7933(8) 0.2631(6) 0.0503(18) Uani 1 1 d .
H5 H 0.9336 0.8105 0.3021 0.067 Uiso 1 1 calc R
C6 C 0.7805(5) 0.7568(7) 0.3190(5) 0.0416(16) Uani 1 1 d .
C7 C 0.7161(8) 0.7819(8) -0.0249(6) 0.061(2) Uani 1 1 d .
H7 H 0.7735 0.8124 -0.0581 0.081 Uiso 1 1 calc R
C8 C 0.9008(6) 0.7750(11) 0.4900(7) 0.070(3) Uani 1 1 d .
H8A H 0.9521 0.7051 0.4760 0.105 Uiso 1 1 calc R
H8B H 0.8976 0.7752 0.5662 0.105 Uiso 1 1 calc R
H8C H 0.9249 0.8644 0.4696 0.105 Uiso 1 1 calc R
C9 C 0.4828(5) 0.6980(6) 0.2823(5) 0.0388(15) Uani 1 1 d .
C10 C 0.4507(6) 0.8340(8) 0.2271(5) 0.0415(16) Uani 1 1 d .
C11 C 0.4228(7) 0.9374(8) 0.1827(6) 0.057(2) Uani 1 1 d .
H11 H 0.4003 1.0204 0.1471 0.076 Uiso 1 1 calc R
C12 C 0.4403(6) 0.5745(7) 0.2091(5) 0.0455(17) Uani 1 1 d .
H12A H 0.4653 0.5830 0.1410 0.068 Uiso 1 1 calc R
H12B H 0.3608 0.5735 0.1959 0.068 Uiso 1 1 calc R
H12C H 0.4680 0.4896 0.2443 0.068 Uiso 1 1 calc R
C13 C 0.4311(4) 0.6860(6) 0.3880(4) 0.0292(13) Uani 1 1 d .
H13 H 0.4283 0.5875 0.4075 0.039 Uiso 1 1 calc R
C14 C 0.2534(5) 0.7026(6) 0.5610(5) 0.0363(15) Uani 1 1 d .
C15 C 0.2341(7) 0.8332(8) 0.6008(6) 0.059(2) Uani 1 1 d .
H15 H 0.2032 0.9028 0.5530 0.078 Uiso 1 1 calc R
C16 C 0.2605(7) 0.8597(8) 0.7102(6) 0.062(2) Uani 1 1 d .
H16 H 0.2479 0.9483 0.7351 0.082 Uiso 1 1 calc R
C17 C 0.3059(6) 0.7580(9) 0.7860(6) 0.055(2) Uani 1 1 d .
C18 C 0.3278(8) 0.6299(10) 0.7449(6) 0.070(3) Uani 1 1 d .
H18 H 0.3606 0.5614 0.7928 0.092 Uiso 1 1 calc R
C19 C 0.3021(6) 0.5995(8) 0.6326(6) 0.0512(18) Uani 1 1 d .
H19 H 0.3174 0.5123 0.6067 0.068 Uiso 1 1 calc R
C20 C 0.3363(8) 0.7888(11) 0.9036(6) 0.080(3) Uani 1 1 d .
H20A H 0.3146 0.7126 0.9445 0.120 Uiso 1 1 calc R
H20B H 0.2991 0.8718 0.9196 0.120 Uiso 1 1 calc R
H20C H 0.4150 0.8020 0.9230 0.120 Uiso 1 1 calc R
C21 C 0.5032(5) 0.7638(6) 0.4835(5) 0.0335(14) Uani 1 1 d .
C22 C 0.6450(5) 0.7368(7) 0.6456(5) 0.0384(15) Uani 1 1 d .
H22A H 0.6108 0.7502 0.7088 0.051 Uiso 1 1 calc R
H22B H 0.6714 0.8263 0.6253 0.051 Uiso 1 1 calc R
C23 C 0.7394(5) 0.6390(7) 0.6729(5) 0.0378(15) Uani 1 1 d .
C24 C 0.9099(7) 0.5935(10) 0.7923(7) 0.081(3) Uani 1 1 d .
H24A H 0.8857 0.4990 0.7803 0.121 Uiso 1 1 calc R
H24B H 0.9364 0.6082 0.8687 0.121 Uiso 1 1 calc R
H24C H 0.9684 0.6119 0.7530 0.121 Uiso 1 1 calc R
N1 N 0.3185(4) 0.7403(5) 0.3657(4) 0.0360(12) Uani 1 1 d .
H1 H 0.3027 0.8104 0.3229 0.048 Uiso 1 1 calc R
N2 N 0.5640(4) 0.6814(5) 0.5559(4) 0.0343(11) Uani 1 1 d .
H2A H 0.5553 0.5929 0.5497 0.046 Uiso 1 1 calc R
O1 O 0.6297(5) 0.7507(7) -0.0845(4) 0.0686(16) Uani 1 1 d .
O2 O 0.7929(4) 0.7453(6) 0.4276(3) 0.0492(12) Uani 1 1 d .
O3 O 0.6007(3) 0.6905(5) 0.3234(3) 0.0421(11) Uani 1 1 d .
O4 O 0.2277(4) 0.5210(5) 0.4049(4) 0.0470(12) Uani 1 1 d .
O5 O 0.1236(4) 0.7425(5) 0.3760(4) 0.0469(12) Uani 1 1 d .
O6 O 0.5003(4) 0.8905(4) 0.4904(4) 0.0428(12) Uani 1 1 d .
O7 O 0.8168(4) 0.6874(6) 0.7541(4) 0.0644(15) Uani 1 1 d .
O8 O 0.7480(4) 0.5284(5) 0.6310(4) 0.0476(12) Uani 1 1 d .
C25 C 0.0566(9) 0.5280(11) 0.1652(7) 0.085(3) Uani 1 1 d .
H25A H 0.1103 0.4658 0.2072 0.112 Uiso 1 1 calc R
H25B H 0.0257 0.5856 0.2159 0.112 Uiso 1 1 calc R
Cl1 Cl 0.1222(3) 0.6327(3) 0.0838(3) 0.1134(11) Uani 1 1 d .
Cl2 Cl -0.0470(3) 0.4325(3) 0.0883(3) 0.1168(11) Uani 1 1 d .

loop_
_atom_site_aniso_label
_atom_site_aniso_U_11
_atom_site_aniso_U_22
_atom_site_aniso_U_33
_atom_site_aniso_U_23
_atom_site_aniso_U_13
_atom_site_aniso_U_12
S1 0.0335(8) 0.0388(9) 0.0421(9) -0.0034(7) 0.0070(6) -0.0024(8)
C1 0.059(5) 0.029(3) 0.043(4) 0.006(3) 0.013(3) 0.005(3)
C2 0.043(4) 0.042(4) 0.043(4) -0.008(3) 0.016(3) 0.000(3)
C3 0.051(4) 0.042(4) 0.049(4) -0.004(3) 0.025(3) -0.005(3)
C4 0.063(5) 0.063(5) 0.052(5) -0.003(4) 0.029(4) -0.004(4)
C5 0.041(4) 0.053(5) 0.057(5) -0.003(3) 0.012(3) -0.001(3)
C6 0.034(4) 0.046(4) 0.047(4) -0.001(3) 0.013(3) 0.004(3)
C7 0.081(6) 0.061(5) 0.041(4) -0.008(4) 0.009(4) -0.013(4)
C8 0.037(4) 0.116(8) 0.063(5) 0.002(5) 0.025(4) 0.000(5)
C9 0.047(4) 0.035(4) 0.036(3) -0.001(3) 0.012(3) -0.004(3)
C10 0.035(4) 0.049(4) 0.042(4) -0.001(3) 0.013(3) -0.004(3)
C11 0.071(6) 0.046(5) 0.060(5) 0.008(4) 0.025(4) 0.006(4)
C12 0.046(4) 0.049(4) 0.042(4) -0.011(3) 0.009(3) -0.011(3)
C13 0.037(3) 0.024(3) 0.028(3) 0.002(2) 0.007(2) 0.002(3)
C14 0.034(3) 0.036(4) 0.042(3) 0.001(3) 0.013(3) 0.001(3)
C15 0.095(6) 0.045(4) 0.034(4) 0.002(3) 0.009(4) 0.014(4)
C16 0.095(7) 0.047(5) 0.044(5) -0.010(4) 0.016(4) -0.008(4)
C17 0.053(5) 0.068(5) 0.048(4) 0.010(4) 0.017(4) 0.011(4)
C18 0.088(6) 0.078(7) 0.043(4) 0.016(4) 0.014(4) 0.029(5)
C19 0.049(4) 0.049(4) 0.055(5) 0.004(3) 0.006(3) 0.013(4)
C20 0.094(7) 0.109(8) 0.038(5) 0.001(4) 0.014(4) 0.028(6)
C21 0.033(3) 0.027(4) 0.040(4) -0.002(3) 0.007(3) -0.005(3)
C22 0.042(4) 0.038(4) 0.036(3) 0.002(3) 0.009(3) 0.003(3)
C23 0.037(4) 0.037(4) 0.038(4) 0.006(3) 0.004(3) -0.005(3)
C24 0.072(6) 0.076(6) 0.075(6) -0.002(5) -0.034(5) 0.018(5)
N1 0.034(3) 0.035(3) 0.037(3) 0.004(2) 0.004(2) 0.004(2)
N2 0.039(3) 0.028(3) 0.033(3) 0.003(2) -0.001(2) -0.003(3)
O1 0.076(4) 0.081(4) 0.050(3) -0.009(3) 0.017(3) -0.018(3)
O2 0.032(3) 0.073(3) 0.043(3) 0.003(2) 0.006(2) 0.000(2)
O3 0.029(2) 0.058(3) 0.040(2) 0.011(2) 0.0052(18) -0.002(2)
O4 0.048(3) 0.032(3) 0.060(3) -0.007(2) 0.008(2) -0.007(2)
O5 0.035(3) 0.054(3) 0.050(3) -0.004(2) 0.006(2) 0.003(2)
O6 0.039(2) 0.027(3) 0.056(3) 0.001(2) -0.007(2) 0.003(2)
O7 0.079(4) 0.055(3) 0.046(3) -0.006(2) -0.020(3) 0.017(3)
O8 0.043(3) 0.038(3) 0.061(3) -0.006(2) 0.007(2) -0.003(2)
C25 0.113(8) 0.085(7) 0.051(5) -0.009(4) 0.001(5) 0.017(6)
Cl1 0.101(2) 0.122(3) 0.110(2) 0.0360(19) 0.0023(17) -0.0056(18)
Cl2 0.126(3) 0.103(2) 0.109(2) -0.0061(17) -0.0107(19) -0.0311(19)

loop_
_atom_type_symbol
_atom_type_description
_atom_type_scat_dispersion_real
_atom_type_scat_dispersion_imag
_atom_type_scat_source
C C 0.0033 0.0016 'International Tables Vol C Tables 4.2.6.8 and 6.1.1.4'
H H 0.0000 0.0000 'International Tables Vol C Tables 4.2.6.8 and 6.1.1.4'
N N 0.0061 0.0033 'International Tables Vol C Tables 4.2.6.8 and 6.1.1.4'
O O 0.0106 0.0060 'International Tables Vol C Tables 4.2.6.8 and 6.1.1.4'
S S 0.1246 0.1234 'International Tables Vol C Tables 4.2.6.8 and 6.1.1.4'
Cl Cl 0.1484 0.1585 'International Tables Vol C Tables 4.2.6.8 and 6.1.1.4'

loop_
_geom_angle_atom_site_label_1
_geom_angle_atom_site_label_2
_geom_angle_atom_site_label_3
_geom_angle
O5 S1 O4 119.2(3)
O5 S1 N1 105.0(3)
O4 S1 N1 107.6(3)
O5 S1 C14 108.3(3)
O4 S1 C14 108.2(3)
N1 S1 C14 108.2(3)
O3 C1 C2 129.7(6)
O3 C1 C6 111.9(6)
C2 C1 C6 118.3(6)
C1 C2 C3 123.1(6)
C2 C3 C4 119.1(7)
C2 C3 C7 120.5(7)
C4 C3 C7 120.4(7)
C5 C4 C3 118.8(7)
C6 C5 C4 122.2(7)
O2 C6 C5 125.4(6)
O2 C6 C1 116.1(6)
C5 C6 C1 118.5(6)
O1 C7 C3 126.2(8)
O3 C9 C10 111.6(5)
O3 C9 C12 112.4(6)
C10 C9 C12 111.8(6)
O3 C9 C13 103.5(5)
C10 C9 C13 109.8(5)
C12 C9 C13 107.4(5)
C11 C10 C9 177.8(8)
N1 C13 C21 111.2(5)
N1 C13 C9 109.4(5)
C21 C13 C9 110.5(5)
C15 C14 C19 119.8(6)
C15 C14 S1 120.2(5)
C19 C14 S1 119.9(5)
C16 C15 C14 120.1(7)
C15 C16 C17 122.3(8)
C18 C17 C16 116.8(7)
C18 C17 C20 121.3(7)
C16 C17 C20 121.8(8)
C17 C18 C19 122.2(7)
C14 C19 C18 118.7(7)
O6 C21 N2 124.6(6)
O6 C21 C13 121.3(5)
N2 C21 C13 114.1(5)
N2 C22 C23 109.8(5)
O8 C23 O7 122.1(6)
O8 C23 C22 126.3(6)
O7 C23 C22 111.6(6)
C13 N1 S1 120.5(4)
C21 N2 C22 121.7(6)
C6 O2 C8 116.9(5)
C1 O3 C9 119.1(5)
C23 O7 C24 115.7(6)
Cl2 C25 Cl1 111.2(5)

loop_
_geom_bond_atom_site_label_1
_geom_bond_atom_site_label_2
_geom_bond_distance
S1 O5 1.427(5)
S1 O4 1.446(6)
S1 N1 1.622(6)
S1 C14 1.749(8)
C1 O3 1.354(8)
C1 C2 1.361(9)
C1 C6 1.434(10)
C2 C3 1.384(10)
C3 C4 1.395(11)
C3 C7 1.431(11)
C4 C5 1.389(11)
C5 C6 1.378(10)
C6 O2 1.341(9)
C7 O1 1.215(9)
C8 O2 1.437(9)
C9 O3 1.446(8)
C9 C10 1.497(10)
C9 C12 1.530(9)
C9 C13 1.573(9)
C10 C11 1.160(10)
C13 N1 1.457(8)
C13 C21 1.541(8)
C14 C15 1.387(10)
C14 C19 1.394(9)
C15 C16 1.369(10)
C16 C17 1.403(11)
C17 C18 1.381(12)
C17 C20 1.476(11)
C18 C19 1.410(11)
C21 O6 1.223(8)
C21 N2 1.323(8)
C22 N2 1.455(8)
C22 C23 1.483(9)
C23 O8 1.199(8)
C23 O7 1.339(8)
C24 O7 1.465(10)
C25 Cl2 1.712(10)
C25 Cl1 1.733(11)

loop_
_cod_related_entry_id
_cod_related_entry_code
_cod_related_entry_database
1 21199677 ChemSpider
